data_7250617
loop_
_publ_author_name
'Teixeira, Micha\"el'
'Baudron, St\'ephane A.'

_publ_section_title
;
 Impact of ligand functionalization on the structure of strontium MOFs
 prepared in a deep eutectic solvent
;
_journal_issue 32
_journal_name_full CrystEngComm
_journal_page_first 5421
_journal_page_last 5430
_journal_paper_doi 10.1039/D5CE00497G
_journal_volume 27
_journal_year 2025
_chemical_formula_sum 'C11 H10 N2 O7 Sr'
_chemical_formula_weight 369.83
_space_group_crystal_system triclinic
_space_group_IT_number 2
_space_group_name_Hall '-P 1'
_space_group_name_H-M_alt 'P -1'
_atom_sites_solution_hydrogens geom
_audit_creation_method SHELXL-2018/3
_audit_update_record
;
2025-05-12 deposited with the CCDC.	2025-07-03 downloaded from the CCDC.
;
_cell_angle_alpha 65.259(5)
_cell_angle_beta 87.895(6)
_cell_angle_gamma 73.816(5)
_cell_formula_units_Z 2
_cell_length_a 8.5444(14)
_cell_length_b 8.9657(16)
_cell_length_c 9.8947(18)
_cell_measurement_reflns_used 5604
_cell_measurement_temperature 173(2)
_cell_measurement_theta_max 29.82
_cell_measurement_theta_min 2.28
_cell_volume 658.4(2)
_computing_cell_refinement 'Bruker SAINT'
_computing_data_collection 'Bruker APEX2'
_computing_data_reduction 'Bruker SAINT'
_computing_molecular_graphics 'Bruker SHELXTL'
_computing_publication_material 'Bruker SHELXTL'
_computing_structure_refinement 'SHELXL-2018/3 (Sheldrick, 2018)'
_computing_structure_solution 'SHELXS-97 (Sheldrick 2008)'
_diffrn_ambient_temperature 173(2)
_diffrn_measured_fraction_theta_full 1.000
_diffrn_measured_fraction_theta_max 0.992
_diffrn_measurement_device_type 'Bruker APEX-II CCD'
_diffrn_measurement_method '\f and \w scans'
_diffrn_radiation_type MoK\a
_diffrn_radiation_wavelength 0.71073
_diffrn_reflns_av_R_equivalents 0.0457
_diffrn_reflns_av_unetI/netI 0.0366
_diffrn_reflns_Laue_measured_fraction_full 1.000
_diffrn_reflns_Laue_measured_fraction_max 0.992
_diffrn_reflns_limit_h_max 12
_diffrn_reflns_limit_h_min -12
_diffrn_reflns_limit_k_max 12
_diffrn_reflns_limit_k_min -12
_diffrn_reflns_limit_l_max 13
_diffrn_reflns_limit_l_min -13
_diffrn_reflns_number 20537
_diffrn_reflns_point_group_measured_fraction_full 1.000
_diffrn_reflns_point_group_measured_fraction_max 0.992
_diffrn_reflns_theta_full 25.242
_diffrn_reflns_theta_max 30.226
_diffrn_reflns_theta_min 2.276
_exptl_absorpt_coefficient_mu 4.131
_exptl_absorpt_correction_T_max 0.959
_exptl_absorpt_correction_T_min 0.851
_exptl_absorpt_correction_type multi-scan
_exptl_absorpt_process_details sadabs
_exptl_crystal_colour colourless
_exptl_crystal_density_diffrn 1.866
_exptl_crystal_density_meas ?
_exptl_crystal_description platelet
_exptl_crystal_F_000 368
_exptl_crystal_size_max 0.040
_exptl_crystal_size_mid 0.020
_exptl_crystal_size_min 0.010
_refine_diff_density_max 0.626
_refine_diff_density_min -0.638
_refine_diff_density_rms 0.086
_refine_ls_extinction_method none
_refine_ls_goodness_of_fit_ref 1.063
_refine_ls_hydrogen_treatment constr
_refine_ls_matrix_type full
_refine_ls_number_parameters 192
_refine_ls_number_reflns 3883
_refine_ls_number_restraints 0
_refine_ls_restrained_S_all 1.063
_refine_ls_R_factor_all 0.0363
_refine_ls_R_factor_gt 0.0274
_refine_ls_shift/su_max 0.002
_refine_ls_shift/su_mean 0.000
_refine_ls_structure_factor_coef Fsqd
_refine_ls_weighting_details 'w=1/[\s^2^(Fo^2^)+(0.0222P)^2^+0.2073P] where P=(Fo^2^+2Fc^2^)/3'
_refine_ls_weighting_scheme calc
_refine_ls_wR_factor_gt 0.0542
_refine_ls_wR_factor_ref 0.0569
_reflns_Friedel_coverage 0.000
_reflns_number_gt 3368
_reflns_number_total 3883
_reflns_threshold_expression 'I > 2\s(I)'
_cod_data_source_file d5ce00497g2.cif
_cod_data_source_block SrMOF4
_cod_depositor_comments
;
The following automatic conversions were performed:

data item '_exptl_crystal_density_meas' value 'not measured' was
changed to '?' -- the value is perceived as not measured.

Automatic conversion script
Id: cif_fix_values 8170 2020-07-09 18:12:32Z antanas 

 Adding full bibliography for 7250617--7250624.cif.
;
_cod_database_code 7250617
_shelx_shelxl_version_number 2018/3
_shelx_space_group_comment
;
The symmetry employed for this shelxl refinement is uniquely defined
by the following loop, which should always be used as a source of
symmetry information in preference to the above space-group names.
They are only intended as comments.
;
_shelx_estimated_absorpt_t_min 0.852
_shelx_estimated_absorpt_t_max 0.960

loop_
_space_group_symop_operation_xyz
'x, y, z'
'-x, -y, -z'

loop_
_atom_site_label
_atom_site_type_symbol
_atom_site_fract_x
_atom_site_fract_y
_atom_site_fract_z
_atom_site_U_iso_or_equiv
_atom_site_adp_type
_atom_site_occupancy
_atom_site_site_symmetry_order
_atom_site_calc_flag
_atom_site_refinement_flags_posn
_atom_site_refinement_flags_adp
_atom_site_refinement_flags_occupancy
_atom_site_disorder_assembly
_atom_site_disorder_group
C1 C 1.0572(2) 0.2820(2) 0.2381(2) 0.0179(4) Uani 1 1 d . . . . .
C2 C 1.0278(2) 0.1344(2) 0.3721(2) 0.0178(4) Uani 1 1 d . . . . .
C3 C 0.8767(2) 0.1519(2) 0.4301(2) 0.0218(4) Uani 1 1 d . . . . .
H3 H 0.791507 0.256030 0.381966 0.026 Uiso 1 1 calc R U . . .
C4 C 0.8476(2) 0.0208(3) 0.5566(2) 0.0228(4) Uani 1 1 d . . . . .
C5 C 0.8454(2) 0.0932(2) 0.0180(2) 0.0144(3) Uani 1 1 d . . . . .
C6 C 0.9694(2) 0.1718(2) -0.0284(2) 0.0152(4) Uani 1 1 d . . . . .
H6 H 0.948451 0.289220 -0.048271 0.018 Uiso 1 1 calc R U . . .
C7 C 1.1235(2) 0.0808(2) -0.0461(2) 0.0147(3) Uani 1 1 d . . . . .
C8 C 0.6792(2) 0.1934(2) 0.0346(2) 0.0163(4) Uani 1 1 d . . . . .
C9 C 0.4376(3) 0.5000(3) 0.3440(2) 0.0223(4) Uani 1 1 d . . . . .
C10 C 0.2738(3) 0.3439(3) 0.4967(3) 0.0365(6) Uani 1 1 d . . . . .
H10A H 0.309171 0.300889 0.603810 0.044 Uiso 1 1 calc R U . . .
H10B H 0.207829 0.274315 0.485191 0.044 Uiso 1 1 calc R U . . .
C11 C 0.1794(3) 0.5340(3) 0.4294(3) 0.0368(6) Uani 1 1 d . . . . .
H11A H 0.090585 0.561404 0.353862 0.044 Uiso 1 1 calc R U . . .
H11B H 0.132577 0.570650 0.507453 0.044 Uiso 1 1 calc R U . . .
N1 N 0.4137(2) 0.3433(3) 0.4068(2) 0.0340(5) Uani 1 1 d . . . . .
H1 H 0.474038 0.252966 0.395330 0.041 Uiso 1 1 calc R U . . .
N2 N 0.3067(2) 0.6128(3) 0.3615(2) 0.0310(4) Uani 1 1 d . . . . .
H2 H 0.298946 0.721545 0.334864 0.037 Uiso 1 1 calc R U . . .
O1 O 0.94585(16) 0.41985(17) 0.18203(16) 0.0231(3) Uani 1 1 d . . . . .
O2 O 1.19830(17) 0.25685(18) 0.19061(16) 0.0242(3) Uani 1 1 d . . . . .
O3 O 0.65212(16) 0.34716(16) 0.01451(16) 0.0197(3) Uani 1 1 d . . . . .
O4 O 0.56635(16) 0.11978(17) 0.06517(18) 0.0245(3) Uani 1 1 d . . . . .
O5 O 0.69595(18) 0.0476(2) 0.6087(2) 0.0389(4) Uani 1 1 d . . . . .
H5 H 0.691323 -0.042413 0.682102 0.058 Uiso 1 1 calc R U . . .
O6 O 1.24222(16) 0.16268(16) -0.09089(17) 0.0200(3) Uani 1 1 d . . . . .
H6A H 1.331505 0.091372 -0.087913 0.030 Uiso 1 1 calc R U . . .
O7 O 0.55976(18) 0.5348(2) 0.28128(17) 0.0292(3) Uani 1 1 d . . . . .
Sr1 Sr 0.68011(2) 0.60091(2) 0.04120(2) 0.01422(5) Uani 1 1 d . . . . .

loop_
_atom_site_aniso_label
_atom_site_aniso_U_11
_atom_site_aniso_U_22
_atom_site_aniso_U_33
_atom_site_aniso_U_23
_atom_site_aniso_U_13
_atom_site_aniso_U_12
C1 0.0161(9) 0.0194(9) 0.0177(9) -0.0073(8) 0.0016(7) -0.0054(7)
C2 0.0166(9) 0.0153(9) 0.0185(9) -0.0050(8) 0.0025(7) -0.0039(7)
C3 0.0168(9) 0.0151(9) 0.0231(10) -0.0018(8) 0.0037(8) 0.0004(7)
C4 0.0177(10) 0.0192(10) 0.0248(10) -0.0058(8) 0.0076(8) -0.0019(8)
C5 0.0120(8) 0.0121(8) 0.0201(9) -0.0086(7) 0.0010(7) -0.0022(7)
C6 0.0131(8) 0.0105(8) 0.0234(10) -0.0091(7) 0.0018(7) -0.0024(7)
C7 0.0118(8) 0.0123(8) 0.0216(9) -0.0084(7) 0.0025(7) -0.0044(7)
C8 0.0123(8) 0.0139(8) 0.0228(10) -0.0092(8) 0.0008(7) -0.0017(7)
C9 0.0221(10) 0.0278(11) 0.0174(10) -0.0106(9) 0.0014(8) -0.0065(8)
C10 0.0394(14) 0.0466(15) 0.0322(13) -0.0149(12) 0.0058(11) -0.0286(12)
C11 0.0271(12) 0.0494(15) 0.0448(15) -0.0265(13) 0.0160(11) -0.0184(11)
N1 0.0269(10) 0.0287(10) 0.0470(13) -0.0155(10) 0.0048(9) -0.0099(8)
N2 0.0277(10) 0.0295(10) 0.0382(11) -0.0162(9) 0.0136(8) -0.0101(8)
O1 0.0197(7) 0.0176(7) 0.0237(7) -0.0020(6) 0.0005(6) -0.0034(6)
O2 0.0195(7) 0.0247(7) 0.0218(7) -0.0048(6) 0.0078(6) -0.0052(6)
O3 0.0146(6) 0.0134(6) 0.0333(8) -0.0132(6) 0.0028(6) -0.0023(5)
O4 0.0130(7) 0.0161(7) 0.0456(9) -0.0147(7) 0.0064(6) -0.0041(5)
O5 0.0207(8) 0.0239(8) 0.0430(10) 0.0058(7) 0.0174(7) 0.0034(6)
O6 0.0110(6) 0.0140(6) 0.0377(8) -0.0132(6) 0.0070(6) -0.0049(5)
O7 0.0229(8) 0.0398(9) 0.0245(8) -0.0135(7) 0.0082(6) -0.0096(7)
Sr1 0.01177(8) 0.01111(8) 0.02018(9) -0.00700(6) 0.00361(6) -0.00363(6)

loop_
_atom_type_symbol
_atom_type_description
_atom_type_scat_dispersion_real
_atom_type_scat_dispersion_imag
_atom_type_scat_source
C C 0.0033 0.0016 'International Tables Vol C Tables 4.2.6.8 and 6.1.1.4'
H H 0.0000 0.0000 'International Tables Vol C Tables 4.2.6.8 and 6.1.1.4'
N N 0.0061 0.0033 'International Tables Vol C Tables 4.2.6.8 and 6.1.1.4'
O O 0.0106 0.0060 'International Tables Vol C Tables 4.2.6.8 and 6.1.1.4'
Sr Sr -1.5307 3.2498 'International Tables Vol C Tables 4.2.6.8 and 6.1.1.4'

loop_
_geom_angle_atom_site_label_1
_geom_angle_atom_site_label_2
_geom_angle_atom_site_label_3
_geom_angle
_geom_angle_site_symmetry_1
_geom_angle_site_symmetry_3
_geom_angle_publ_flag
O1 C1 O2 124.12(18) . . ?
O1 C1 C2 119.27(17) . . ?
O2 C1 C2 116.60(17) . . ?
C3 C2 C4 118.78(17) . 2_756 ?
C3 C2 C1 119.95(17) . . ?
C4 C2 C1 121.23(17) 2_756 . ?
C4 C3 C2 121.40(18) . . ?
C4 C3 H3 119.3 . . ?
C2 C3 H3 119.3 . . ?
O5 C4 C3 118.29(18) . . ?
O5 C4 C2 121.90(17) . 2_756 ?
C3 C4 C2 119.82(17) . 2_756 ?
C6 C5 C7 119.42(16) . 2_755 ?
C6 C5 C8 120.34(16) . . ?
C7 C5 C8 120.23(16) 2_755 . ?
C7 C6 C5 120.86(16) . . ?
C7 C6 H6 119.6 . . ?
C5 C6 H6 119.6 . . ?
O6 C7 C6 118.98(15) . . ?
O6 C7 C5 121.30(15) . 2_755 ?
C6 C7 C5 119.72(16) . 2_755 ?
O3 C8 O4 121.58(16) . . ?
O3 C8 C5 120.52(16) . . ?
O4 C8 C5 117.88(16) . . ?
O3 C8 Sr1 66.23(10) . 2_665 ?
O4 C8 Sr1 58.60(9) . 2_665 ?
C5 C8 Sr1 159.24(13) . 2_665 ?
O7 C9 N2 125.6(2) . . ?
O7 C9 N1 126.1(2) . . ?
N2 C9 N1 108.33(18) . . ?
N1 C10 C11 101.60(18) . . ?
N1 C10 H10A 111.5 . . ?
C11 C10 H10A 111.5 . . ?
N1 C10 H10B 111.5 . . ?
C11 C10 H10B 111.5 . . ?
H10A C10 H10B 109.3 . . ?
N2 C11 C10 101.73(18) . . ?
N2 C11 H11A 111.4 . . ?
C10 C11 H11A 111.4 . . ?
N2 C11 H11B 111.4 . . ?
C10 C11 H11B 111.4 . . ?
H11A C11 H11B 109.3 . . ?
C9 N1 C10 110.77(19) . . ?
C9 N1 H1 124.6 . . ?
C10 N1 H1 124.6 . . ?
C9 N2 C11 111.98(19) . . ?
C9 N2 H2 124.0 . . ?
C11 N2 H2 124.0 . . ?
C1 O1 Sr1 153.17(13) . . ?
C1 O2 Sr1 135.84(13) . 2_765 ?
C8 O3 Sr1 160.19(13) . . ?
C8 O3 Sr1 89.27(11) . 2_665 ?
Sr1 O3 Sr1 107.25(4) . 2_665 ?
C8 O4 Sr1 96.81(11) . 2_665 ?
C4 O5 H5 109.5 . . ?
C7 O6 H6A 109.5 . . ?
C9 O7 Sr1 142.35(14) . . ?
O1 Sr1 O7 87.97(5) . . ?
O1 Sr1 O2 93.85(5) . 2_765 ?
O7 Sr1 O2 163.11(5) . 2_765 ?
O1 Sr1 O3 87.46(5) . . ?
O7 Sr1 O3 95.17(5) . . ?
O2 Sr1 O3 101.68(5) 2_765 . ?
O1 Sr1 O4 154.70(5) . 2_665 ?
O7 Sr1 O4 86.27(5) . 2_665 ?
O2 Sr1 O4 84.94(5) 2_765 2_665 ?
O3 Sr1 O4 117.58(4) . 2_665 ?
O1 Sr1 O6 83.12(5) . 2_765 ?
O7 Sr1 O6 85.22(5) . 2_765 ?
O2 Sr1 O6 78.34(5) 2_765 2_765 ?
O3 Sr1 O6 170.55(4) . 2_765 ?
O4 Sr1 O6 71.87(4) 2_665 2_765 ?
O1 Sr1 O3 150.42(4) . 2_665 ?
O7 Sr1 O3 72.61(5) . 2_665 ?
O2 Sr1 O3 111.26(5) 2_765 2_665 ?
O3 Sr1 O3 72.75(4) . 2_665 ?
O4 Sr1 O3 48.29(4) 2_665 2_665 ?
O6 Sr1 O3 116.21(4) 2_765 2_665 ?
O1 Sr1 C8 161.88(5) . 2_665 ?
O7 Sr1 C8 74.14(5) . 2_665 ?
O2 Sr1 C8 102.44(5) 2_765 2_665 ?
O3 Sr1 C8 96.82(5) . 2_665 ?
O4 Sr1 C8 24.58(4) 2_665 2_665 ?
O6 Sr1 C8 92.37(5) 2_765 2_665 ?
O3 Sr1 C8 24.50(4) 2_665 2_665 ?
O1 Sr1 Sr1 123.06(4) . 2_665 ?
O7 Sr1 Sr1 81.74(4) . 2_665 ?
O2 Sr1 Sr1 110.88(4) 2_765 2_665 ?
O3 Sr1 Sr1 38.86(3) . 2_665 ?
O4 Sr1 Sr1 80.39(3) 2_665 2_665 ?
O6 Sr1 Sr1 150.00(3) 2_765 2_665 ?
O3 Sr1 Sr1 33.89(3) 2_665 2_665 ?
C8 Sr1 Sr1 58.10(4) 2_665 2_665 ?

loop_
_geom_bond_atom_site_label_1
_geom_bond_atom_site_label_2
_geom_bond_distance
_geom_bond_site_symmetry_2
_geom_bond_publ_flag
C1 O1 1.245(2) . ?
C1 O2 1.273(2) . ?
C1 C2 1.505(3) . ?
C2 C3 1.389(3) . ?
C2 C4 1.405(3) 2_756 ?
C3 C4 1.386(3) . ?
C3 H3 0.9500 . ?
C4 O5 1.372(2) . ?
C5 C6 1.393(2) . ?
C5 C7 1.412(2) 2_755 ?
C5 C8 1.499(2) . ?
C6 C7 1.390(2) . ?
C6 H6 0.9500 . ?
C7 O6 1.369(2) . ?
C8 O3 1.261(2) . ?
C8 O4 1.274(2) . ?
C8 Sr1 3.0402(18) 2_665 ?
C9 O7 1.243(2) . ?
C9 N2 1.343(3) . ?
C9 N1 1.350(3) . ?
C10 N1 1.464(3) . ?
C10 C11 1.524(4) . ?
C10 H10A 0.9900 . ?
C10 H10B 0.9900 . ?
C11 N2 1.453(3) . ?
C11 H11A 0.9900 . ?
C11 H11B 0.9900 . ?
N1 H1 0.8800 . ?
N2 H2 0.8800 . ?
O1 Sr1 2.4529(14) . ?
O2 Sr1 2.4662(14) 2_765 ?
O3 Sr1 2.4726(13) . ?
O3 Sr1 2.7825(14) 2_665 ?
O4 Sr1 2.6135(14) 2_665 ?
O5 H5 0.8400 . ?
O6 H6A 0.8400 . ?
O7 Sr1 2.4563(15) . ?
Sr1 Sr1 4.2351(6) 2_665 ?

loop_
_geom_torsion_atom_site_label_1
_geom_torsion_atom_site_label_2
_geom_torsion_atom_site_label_3
_geom_torsion_atom_site_label_4
_geom_torsion
_geom_torsion_site_symmetry_1
_geom_torsion_site_symmetry_2
_geom_torsion_site_symmetry_3
_geom_torsion_site_symmetry_4
_geom_torsion_publ_flag
O1 C1 C2 C3 1.1(3) . . . . ?
O2 C1 C2 C3 -179.79(18) . . . . ?
O1 C1 C2 C4 -176.95(19) . . . 2_756 ?
O2 C1 C2 C4 2.2(3) . . . 2_756 ?
C4 C2 C3 C4 0.6(4) 2_756 . . . ?
C1 C2 C3 C4 -177.49(19) . . . . ?
C2 C3 C4 O5 179.4(2) . . . . ?
C2 C3 C4 C2 -0.6(4) . . . 2_756 ?
C7 C5 C6 C7 -0.6(3) 2_755 . . . ?
C8 C5 C6 C7 -179.15(17) . . . . ?
C5 C6 C7 O6 -179.55(17) . . . . ?
C5 C6 C7 C5 0.6(3) . . . 2_755 ?
C6 C5 C8 O3 -3.8(3) . . . . ?
C7 C5 C8 O3 177.65(18) 2_755 . . . ?
C6 C5 C8 O4 174.25(18) . . . . ?
C7 C5 C8 O4 -4.3(3) 2_755 . . . ?
C6 C5 C8 Sr1 99.8(4) . . . 2_665 ?
C7 C5 C8 Sr1 -78.8(4) 2_755 . . 2_665 ?
N1 C10 C11 N2 -22.2(2) . . . . ?
O7 C9 N1 C10 168.1(2) . . . . ?
N2 C9 N1 C10 -11.6(3) . . . . ?
C11 C10 N1 C9 21.7(2) . . . . ?
O7 C9 N2 C11 175.6(2) . . . . ?
N1 C9 N2 C11 -4.7(3) . . . . ?
C10 C11 N2 C9 17.6(3) . . . . ?
O2 C1 O1 Sr1 110.4(3) . . . . ?
C2 C1 O1 Sr1 -70.5(3) . . . . ?
O1 C1 O2 Sr1 -17.1(3) . . . 2_765 ?
C2 C1 O2 Sr1 163.77(13) . . . 2_765 ?
O4 C8 O3 Sr1 127.0(3) . . . . ?
C5 C8 O3 Sr1 -55.0(5) . . . . ?
Sr1 C8 O3 Sr1 147.1(4) 2_665 . . . ?
O4 C8 O3 Sr1 -20.12(19) . . . 2_665 ?
C5 C8 O3 Sr1 157.89(16) . . . 2_665 ?
O3 C8 O4 Sr1 21.6(2) . . . 2_665 ?
C5 C8 O4 Sr1 -156.42(14) . . . 2_665 ?
N2 C9 O7 Sr1 -96.8(3) . . . . ?
N1 C9 O7 Sr1 83.6(3) . . . . ?
